data_7200408
loop_
_publ_author_name
'Zhu, Yuan-Yuan'
'Jiang, Long'
'Li, Zhan-Ting'

_publ_section_title
;
 Intramolecular six-membered N--H&#x22EF;Br and N--H&#x22EF;I hydrogen
 bonding in aromatic amides in the absence of competing interactions
;
_journal_issue 2
_journal_name_full CrystEngComm
_journal_page_first 235
_journal_paper_doi 10.1039/b814859g
_journal_volume 11
_journal_year 2009
_chemical_formula_moiety 'C46 H35 Br N2 O2, C4 H8 O2'
_chemical_formula_sum 'C50 H43 Br N2 O4'
_chemical_formula_weight 815.77
_chemical_name_systematic
;
?
;
_space_group_IT_number 2
_symmetry_cell_setting triclinic
_symmetry_space_group_name_Hall '-P 1'
_symmetry_space_group_name_H-M 'P -1'
_atom_sites_solution_hydrogens geom
_atom_sites_solution_primary direct
_atom_sites_solution_secondary difmap
_audit_creation_method SHELXL-97
_cell_angle_alpha 99.681(3)
_cell_angle_beta 95.973(2)
_cell_angle_gamma 99.563(2)
_cell_formula_units_Z 2
_cell_length_a 10.0756(13)
_cell_length_b 13.5573(17)
_cell_length_c 16.036(2)
_cell_measurement_reflns_used 1849
_cell_measurement_temperature 293(2)
_cell_measurement_theta_max 43.376
_cell_measurement_theta_min 4.579
_cell_volume 2109.6(5)
_computing_cell_refinement 'Bruker SMART'
_computing_data_collection 'Bruker SMART'
_computing_data_reduction 'Bruker SHELXTL'
_computing_molecular_graphics 'Bruker SHELXTL'
_computing_publication_material 'Bruker SHELXTL'
_computing_structure_refinement 'SHELXL-97 (Sheldrick, 1997)'
_computing_structure_solution 'SHELXS-97 (Sheldrick, 1990)'
_diffrn_ambient_temperature 293(2)
_diffrn_measured_fraction_theta_full 0.983
_diffrn_measured_fraction_theta_max 0.983
_diffrn_measurement_device_type 'CCD area detector'
_diffrn_measurement_method 'phi and omega scans'
_diffrn_radiation_monochromator graphite
_diffrn_radiation_source 'fine-focus sealed tube'
_diffrn_radiation_type MoK\a
_diffrn_radiation_wavelength 0.71073
_diffrn_reflns_av_R_equivalents 0.0714
_diffrn_reflns_av_sigmaI/netI 0.1400
_diffrn_reflns_limit_h_max 12
_diffrn_reflns_limit_h_min -12
_diffrn_reflns_limit_k_max 15
_diffrn_reflns_limit_k_min -16
_diffrn_reflns_limit_l_max 17
_diffrn_reflns_limit_l_min -19
_diffrn_reflns_number 11628
_diffrn_reflns_theta_full 26.00
_diffrn_reflns_theta_max 26.00
_diffrn_reflns_theta_min 1.83
_exptl_absorpt_coefficient_mu 1.021
_exptl_absorpt_correction_T_max 0.7493
_exptl_absorpt_correction_T_min 0.6855
_exptl_absorpt_correction_type multi-scan
_exptl_absorpt_process_details SADABS
_exptl_crystal_colour colorless
_exptl_crystal_density_diffrn 1.284
_exptl_crystal_density_method 'not measured'
_exptl_crystal_description block
_exptl_crystal_F_000 848
_exptl_crystal_size_max 0.40
_exptl_crystal_size_mid 0.32
_exptl_crystal_size_min 0.30
_refine_diff_density_max 0.469
_refine_diff_density_min -0.520
_refine_diff_density_rms 0.066
_refine_ls_extinction_method none
_refine_ls_goodness_of_fit_ref 0.868
_refine_ls_hydrogen_treatment constr
_refine_ls_matrix_type full
_refine_ls_number_parameters 516
_refine_ls_number_reflns 8165
_refine_ls_number_restraints 6
_refine_ls_restrained_S_all 0.906
_refine_ls_R_factor_all 0.1139
_refine_ls_R_factor_gt 0.0622
_refine_ls_shift/su_max 0.003
_refine_ls_shift/su_mean 0.000
_refine_ls_structure_factor_coef Fsqd
_refine_ls_weighting_details 'calc w=1/[\s^2^(Fo^2^)+(0.0625P)^2^+0.0000P] where P=(Fo^2^+2Fc^2^)/3'
_refine_ls_weighting_scheme calc
_refine_ls_wR_factor_gt 0.1375
_refine_ls_wR_factor_ref 0.1610
_reflns_number_gt 4062
_reflns_number_total 8165
_reflns_threshold_expression >2sigma(I)
_cod_data_source_file b814859g.txt
_cod_data_source_block cd27557
_cod_original_sg_symbol_Hall '-p 1'
_cod_original_sg_symbol_H-M P-1
_cod_database_code 7200408

loop_
_symmetry_equiv_pos_as_xyz
'x, y, z'
'-x, -y, -z'

loop_
_atom_site_label
_atom_site_type_symbol
_atom_site_fract_x
_atom_site_fract_y
_atom_site_fract_z
_atom_site_U_iso_or_equiv
_atom_site_adp_type
_atom_site_occupancy
_atom_site_symmetry_multiplicity
_atom_site_calc_flag
_atom_site_refinement_flags
_atom_site_disorder_assembly
_atom_site_disorder_group
Br1 Br -0.11149(5) 0.52046(4) 0.67128(3) 0.0559(2) Uani 1 1 d . . .
O1 O -0.1906(4) 0.1541(3) 0.3078(3) 0.0904(14) Uani 1 1 d . . .
O2 O 0.2888(3) 0.4729(3) 0.6407(2) 0.0570(9) Uani 1 1 d . . .
O3 O 0.3105(4) 0.2150(4) 0.4296(3) 0.1083(15) Uani 1 1 d U . .
O4 O 0.5297(5) 0.2388(4) 0.4353(4) 0.1349(15) Uani 1 1 d U . .
N1 N 0.0179(4) 0.2231(3) 0.3771(2) 0.0431(10) Uani 1 1 d . . .
H1A H 0.1029 0.2231 0.3755 0.052 Uiso 1 1 calc R . .
N2 N 0.1460(3) 0.4225(3) 0.7319(2) 0.0389(9) Uani 1 1 d . . .
H2A H 0.0613 0.4057 0.7365 0.047 Uiso 1 1 calc R . .
C1 C -0.0156(4) 0.2912(3) 0.4447(3) 0.0356(11) Uani 1 1 d . . .
C2 C 0.0830(4) 0.3317(3) 0.5138(3) 0.0366(11) Uani 1 1 d . . .
H2 H 0.1678 0.3132 0.5136 0.044 Uiso 1 1 calc R . .
C3 C 0.0602(4) 0.3986(3) 0.5831(3) 0.0346(10) Uani 1 1 d . . .
C4 C -0.0671(4) 0.4258(3) 0.5813(3) 0.0373(11) Uani 1 1 d . . .
C5 C -0.1650(5) 0.3865(4) 0.5112(3) 0.0457(12) Uani 1 1 d . . .
H5 H -0.2495 0.4057 0.5106 0.055 Uiso 1 1 calc R . .
C6 C -0.1409(5) 0.3203(3) 0.4430(3) 0.0415(11) Uani 1 1 d . . .
H6 H -0.2075 0.2951 0.3961 0.050 Uiso 1 1 calc R . .
C7 C -0.0693(5) 0.1576(4) 0.3144(3) 0.0486(13) Uani 1 1 d . . .
C8 C -0.0047(4) 0.0859(3) 0.2495(3) 0.0411(12) Uani 1 1 d . . .
C9 C 0.0335(4) -0.0049(4) 0.2889(3) 0.0441(12) Uani 1 1 d . . .
C10 C 0.0490(7) -0.0068(4) 0.3743(4) 0.0782(19) Uani 1 1 d . . .
H10 H 0.0299 0.0476 0.4117 0.094 Uiso 1 1 calc R . .
C11 C 0.0896(8) -0.0817(5) 0.4060(4) 0.098(2) Uani 1 1 d . . .
H11 H 0.1030 -0.0781 0.4648 0.118 Uiso 1 1 calc R . .
C12 C 0.1121(6) -0.1652(5) 0.3521(5) 0.0803(19) Uani 1 1 d . . .
H12 H 0.1368 -0.2203 0.3733 0.096 Uiso 1 1 calc R . .
C13 C 0.0972(5) -0.1652(4) 0.2659(4) 0.0688(16) Uani 1 1 d . . .
H13 H 0.1148 -0.2203 0.2284 0.083 Uiso 1 1 calc R . .
C14 C 0.0578(5) -0.0876(4) 0.2350(4) 0.0581(14) Uani 1 1 d . . .
H14 H 0.0467 -0.0897 0.1764 0.070 Uiso 1 1 calc R . .
C15 C 0.1204(5) 0.1527(4) 0.2249(3) 0.0446(12) Uani 1 1 d . . .
C16 C 0.2446(5) 0.1234(4) 0.2239(3) 0.0588(14) Uani 1 1 d . . .
H16 H 0.2554 0.0619 0.2396 0.071 Uiso 1 1 calc R . .
C17 C 0.3546(5) 0.1838(5) 0.2001(4) 0.0726(17) Uani 1 1 d . . .
H17 H 0.4377 0.1625 0.2003 0.087 Uiso 1 1 calc R . .
C18 C 0.3416(7) 0.2707(5) 0.1772(4) 0.0788(19) Uani 1 1 d . . .
H18 H 0.4152 0.3113 0.1616 0.095 Uiso 1 1 calc R . .
C19 C 0.2180(7) 0.3009(4) 0.1765(3) 0.0678(16) Uani 1 1 d . . .
H19 H 0.2087 0.3620 0.1597 0.081 Uiso 1 1 calc R . .
C20 C 0.1073(5) 0.2426(4) 0.2001(3) 0.0511(13) Uani 1 1 d . . .
H20 H 0.0245 0.2644 0.1991 0.061 Uiso 1 1 calc R . .
C21 C -0.1127(5) 0.0407(3) 0.1706(3) 0.0455(12) Uani 1 1 d . . .
C22 C -0.0949(5) 0.0580(4) 0.0886(3) 0.0543(13) Uani 1 1 d . . .
H22 H -0.0149 0.0977 0.0796 0.065 Uiso 1 1 calc R . .
C23 C -0.1963(6) 0.0162(4) 0.0205(3) 0.0674(16) Uani 1 1 d . . .
H23 H -0.1843 0.0285 -0.0338 0.081 Uiso 1 1 calc R . .
C24 C -0.3165(6) -0.0442(5) 0.0330(4) 0.0742(17) Uani 1 1 d . . .
H24 H -0.3843 -0.0723 -0.0128 0.089 Uiso 1 1 calc R . .
C25 C -0.3334(6) -0.0615(4) 0.1121(4) 0.0704(17) Uani 1 1 d . . .
H25 H -0.4136 -0.1013 0.1205 0.085 Uiso 1 1 calc R . .
C26 C -0.2345(5) -0.0214(4) 0.1801(3) 0.0560(14) Uani 1 1 d . . .
H26 H -0.2481 -0.0356 0.2337 0.067 Uiso 1 1 calc R . .
C27 C 0.1756(5) 0.4353(3) 0.6538(3) 0.0402(11) Uani 1 1 d . . .
C28 C 0.2419(4) 0.4341(3) 0.8099(3) 0.0394(11) Uani 1 1 d . . .
C29 C 0.3590(5) 0.3810(4) 0.7862(3) 0.0475(12) Uani 1 1 d . . .
C30 C 0.4918(5) 0.4252(5) 0.8068(4) 0.0666(16) Uani 1 1 d . . .
H30 H 0.5142 0.4913 0.8382 0.080 Uiso 1 1 calc R . .
C31 C 0.5941(8) 0.3767(7) 0.7834(5) 0.103(3) Uani 1 1 d . . .
H31 H 0.6843 0.4093 0.7980 0.124 Uiso 1 1 calc R . .
C32 C 0.5620(8) 0.2802(9) 0.7384(6) 0.116(3) Uani 1 1 d . . .
H32 H 0.6315 0.2468 0.7225 0.140 Uiso 1 1 calc R . .
C33 C 0.4274(8) 0.2292(6) 0.7150(5) 0.100(2) Uani 1 1 d . . .
H33 H 0.4053 0.1625 0.6847 0.120 Uiso 1 1 calc R . .
C34 C 0.3284(6) 0.2839(5) 0.7399(4) 0.0716(17) Uani 1 1 d . . .
H34 H 0.2375 0.2532 0.7243 0.086 Uiso 1 1 calc R . .
C35 C 0.2891(4) 0.5450(4) 0.8537(3) 0.0431(12) Uani 1 1 d . . .
C36 C 0.3544(5) 0.5671(4) 0.9366(3) 0.0569(14) Uani 1 1 d . . .
H36 H 0.3740 0.5150 0.9641 0.068 Uiso 1 1 calc R . .
C37 C 0.3915(5) 0.6705(5) 0.9796(4) 0.0715(18) Uani 1 1 d . . .
H37 H 0.4359 0.6848 1.0353 0.086 Uiso 1 1 calc R . .
C38 C 0.3639(5) 0.7504(5) 0.9415(4) 0.0661(16) Uani 1 1 d . . .
H38 H 0.3891 0.8174 0.9708 0.079 Uiso 1 1 calc R . .
C39 C 0.2984(5) 0.7281(4) 0.8595(4) 0.0601(15) Uani 1 1 d . . .
H39 H 0.2776 0.7804 0.8326 0.072 Uiso 1 1 calc R . .
C40 C 0.2628(4) 0.6274(4) 0.8162(3) 0.0514(13) Uani 1 1 d . . .
H40 H 0.2199 0.6142 0.7602 0.062 Uiso 1 1 calc R . .
C41 C 0.1559(5) 0.3834(4) 0.8709(3) 0.0424(12) Uani 1 1 d . . .
C42 C 0.0393(5) 0.4172(4) 0.8890(3) 0.0480(12) Uani 1 1 d . . .
H42 H 0.0157 0.4713 0.8657 0.058 Uiso 1 1 calc R . .
C43 C -0.0434(5) 0.3728(4) 0.9409(3) 0.0604(15) Uani 1 1 d . . .
H43 H -0.1224 0.3966 0.9522 0.073 Uiso 1 1 calc R . .
C44 C -0.0076(6) 0.2909(5) 0.9769(3) 0.0681(16) Uani 1 1 d . . .
H44 H -0.0635 0.2598 1.0114 0.082 Uiso 1 1 calc R . .
C45 C 0.1097(6) 0.2578(4) 0.9607(3) 0.0654(16) Uani 1 1 d . . .
H45 H 0.1346 0.2046 0.9848 0.079 Uiso 1 1 calc R . .
C46 C 0.1919(5) 0.3037(4) 0.9081(3) 0.0536(13) Uani 1 1 d . . .
H46 H 0.2719 0.2812 0.8976 0.064 Uiso 1 1 calc R . .
C47 C 0.4335(8) 0.3698(6) 0.4136(6) 0.132(2) Uani 1 1 d U . .
H47A H 0.3531 0.3807 0.3815 0.198 Uiso 1 1 calc R . .
H47B H 0.5093 0.3827 0.3827 0.198 Uiso 1 1 calc R . .
H47C H 0.4510 0.4152 0.4680 0.198 Uiso 1 1 calc R . .
C48 C 0.4149(9) 0.2696(7) 0.4260(6) 0.1178(18) Uani 1 1 d U . .
C49 C 0.5343(10) 0.1355(8) 0.4582(7) 0.154(2) Uani 1 1 d U . .
H49A H 0.6218 0.1390 0.4912 0.185 Uiso 1 1 calc R . .
H49B H 0.4654 0.1217 0.4948 0.185 Uiso 1 1 calc R . .
C50 C 0.5142(11) 0.0520(8) 0.3884(7) 0.190(3) Uani 1 1 d U . .
H50A H 0.5278 0.0770 0.3368 0.285 Uiso 1 1 calc R . .
H50B H 0.4234 0.0140 0.3829 0.285 Uiso 1 1 calc R . .
H50C H 0.5780 0.0086 0.3985 0.285 Uiso 1 1 calc R . .

loop_
_atom_site_aniso_label
_atom_site_aniso_U_11
_atom_site_aniso_U_22
_atom_site_aniso_U_33
_atom_site_aniso_U_23
_atom_site_aniso_U_13
_atom_site_aniso_U_12
Br1 0.0626(4) 0.0611(4) 0.0471(3) 0.0011(3) 0.0146(3) 0.0247(3)
O1 0.037(2) 0.115(4) 0.092(3) -0.047(3) 0.008(2) 0.004(2)
O2 0.0403(19) 0.079(3) 0.049(2) 0.0176(19) 0.0096(17) -0.0036(18)
O3 0.073(2) 0.124(3) 0.115(3) -0.013(3) 0.025(2) 0.012(2)
O4 0.091(2) 0.141(3) 0.180(3) 0.041(3) 0.020(3) 0.029(2)
N1 0.030(2) 0.050(3) 0.045(2) -0.004(2) 0.0063(19) 0.0038(19)
N2 0.034(2) 0.050(2) 0.031(2) 0.0090(18) 0.0073(17) 0.0022(18)
C1 0.040(3) 0.034(3) 0.035(3) 0.007(2) 0.013(2) 0.008(2)
C2 0.034(2) 0.043(3) 0.037(3) 0.011(2) 0.010(2) 0.008(2)
C3 0.036(3) 0.036(3) 0.033(3) 0.011(2) 0.008(2) 0.002(2)
C4 0.042(3) 0.033(3) 0.037(3) 0.006(2) 0.011(2) 0.006(2)
C5 0.036(3) 0.051(3) 0.052(3) 0.008(3) 0.007(2) 0.016(2)
C6 0.043(3) 0.042(3) 0.036(3) 0.001(2) 0.000(2) 0.007(2)
C7 0.043(3) 0.052(3) 0.046(3) 0.001(3) 0.010(3) 0.001(3)
C8 0.034(3) 0.047(3) 0.037(3) -0.003(2) 0.008(2) 0.001(2)
C9 0.040(3) 0.045(3) 0.047(3) 0.008(2) 0.012(2) 0.004(2)
C10 0.133(6) 0.059(4) 0.059(4) 0.022(3) 0.039(4) 0.037(4)
C11 0.167(7) 0.082(5) 0.073(5) 0.038(4) 0.054(5) 0.058(5)
C12 0.075(4) 0.061(4) 0.115(6) 0.039(4) 0.023(4) 0.011(3)
C13 0.061(4) 0.059(4) 0.075(4) -0.010(3) 0.001(3) 0.008(3)
C14 0.068(4) 0.043(3) 0.063(4) 0.006(3) 0.000(3) 0.018(3)
C15 0.039(3) 0.052(3) 0.033(3) -0.009(2) 0.008(2) -0.004(2)
C16 0.055(3) 0.062(4) 0.058(4) 0.008(3) 0.010(3) 0.006(3)
C17 0.050(3) 0.074(4) 0.092(5) 0.011(4) 0.026(3) 0.000(3)
C18 0.076(4) 0.063(4) 0.092(5) 0.006(4) 0.045(4) -0.012(4)
C19 0.097(5) 0.043(3) 0.060(4) 0.004(3) 0.029(4) -0.001(3)
C20 0.060(3) 0.033(3) 0.056(3) 0.000(2) 0.019(3) 0.001(3)
C21 0.047(3) 0.041(3) 0.044(3) -0.002(2) 0.006(2) 0.006(2)
C22 0.057(3) 0.059(3) 0.045(3) 0.004(3) 0.012(3) 0.010(3)
C23 0.075(4) 0.079(4) 0.043(3) 0.001(3) -0.003(3) 0.017(3)
C24 0.058(4) 0.081(5) 0.069(5) -0.009(3) -0.012(3) 0.007(3)
C25 0.058(4) 0.073(4) 0.068(4) -0.005(3) 0.002(3) -0.002(3)
C26 0.056(3) 0.053(3) 0.052(3) 0.002(3) 0.007(3) -0.004(3)
C27 0.040(3) 0.043(3) 0.038(3) 0.010(2) 0.009(2) 0.005(2)
C28 0.043(3) 0.041(3) 0.035(3) 0.011(2) 0.006(2) 0.005(2)
C29 0.050(3) 0.052(3) 0.047(3) 0.017(3) 0.014(3) 0.014(3)
C30 0.050(3) 0.077(4) 0.084(4) 0.033(3) 0.019(3) 0.019(3)
C31 0.083(5) 0.117(7) 0.121(7) 0.031(6) 0.030(5) 0.035(5)
C32 0.078(6) 0.190(10) 0.130(7) 0.079(7) 0.067(5) 0.080(6)
C33 0.124(7) 0.093(5) 0.102(6) 0.017(4) 0.051(5) 0.053(5)
C34 0.064(4) 0.084(5) 0.071(4) 0.006(4) 0.023(3) 0.026(4)
C35 0.032(3) 0.054(3) 0.042(3) 0.009(3) 0.005(2) 0.005(2)
C36 0.053(3) 0.064(4) 0.048(3) 0.013(3) -0.003(3) 0.000(3)
C37 0.052(3) 0.096(5) 0.047(4) -0.013(4) 0.004(3) -0.013(4)
C38 0.054(3) 0.056(4) 0.078(5) -0.004(3) 0.010(3) -0.003(3)
C39 0.049(3) 0.044(3) 0.081(4) 0.005(3) 0.002(3) 0.002(3)
C40 0.040(3) 0.060(4) 0.052(3) 0.009(3) 0.003(2) 0.007(3)
C41 0.045(3) 0.049(3) 0.032(3) 0.008(2) 0.005(2) 0.006(2)
C42 0.050(3) 0.047(3) 0.050(3) 0.011(2) 0.017(3) 0.009(3)
C43 0.054(3) 0.074(4) 0.054(3) 0.009(3) 0.022(3) 0.011(3)
C44 0.074(4) 0.081(4) 0.051(4) 0.017(3) 0.026(3) 0.000(4)
C45 0.085(4) 0.063(4) 0.052(4) 0.022(3) 0.018(3) 0.009(3)
C46 0.054(3) 0.064(4) 0.045(3) 0.013(3) 0.013(3) 0.014(3)
C47 0.117(4) 0.120(3) 0.159(5) 0.023(4) 0.011(4) 0.028(3)
C48 0.083(3) 0.123(3) 0.148(3) 0.023(3) 0.023(3) 0.019(3)
C49 0.137(4) 0.149(3) 0.182(4) 0.043(3) 0.023(3) 0.029(3)
C50 0.198(5) 0.177(4) 0.193(5) 0.026(4) 0.038(4) 0.034(4)

loop_
_atom_type_symbol
_atom_type_description
_atom_type_scat_dispersion_real
_atom_type_scat_dispersion_imag
_atom_type_scat_source
C C 0.0033 0.0016 'International Tables Vol C Tables 4.2.6.8 and 6.1.1.4'
H H 0.0000 0.0000 'International Tables Vol C Tables 4.2.6.8 and 6.1.1.4'
N N 0.0061 0.0033 'International Tables Vol C Tables 4.2.6.8 and 6.1.1.4'
O O 0.0106 0.0060 'International Tables Vol C Tables 4.2.6.8 and 6.1.1.4'
Br Br -0.2901 2.4595 'International Tables Vol C Tables 4.2.6.8 and 6.1.1.4'

loop_
_geom_angle_atom_site_label_1
_geom_angle_atom_site_label_2
_geom_angle_atom_site_label_3
_geom_angle
_geom_angle_site_symmetry_1
_geom_angle_site_symmetry_3
_geom_angle_publ_flag
C48 O4 C49 120.0(7) . . ?
C7 N1 C1 127.0(4) . . ?
C7 N1 H1A 116.5 . . ?
C1 N1 H1A 116.5 . . ?
C27 N2 C28 127.4(4) . . ?
C27 N2 H2A 116.3 . . ?
C28 N2 H2A 116.3 . . ?
C2 C1 C6 119.5(4) . . ?
C2 C1 N1 117.8(4) . . ?
C6 C1 N1 122.6(4) . . ?
C3 C2 C1 122.3(4) . . ?
C3 C2 H2 118.9 . . ?
C1 C2 H2 118.9 . . ?
C2 C3 C4 117.6(4) . . ?
C2 C3 C27 116.4(4) . . ?
C4 C3 C27 125.9(4) . . ?
C5 C4 C3 120.0(4) . . ?
C5 C4 Br1 117.8(3) . . ?
C3 C4 Br1 122.2(3) . . ?
C6 C5 C4 121.7(4) . . ?
C6 C5 H5 119.1 . . ?
C4 C5 H5 119.1 . . ?
C5 C6 C1 118.8(4) . . ?
C5 C6 H6 120.6 . . ?
C1 C6 H6 120.6 . . ?
O1 C7 N1 122.4(5) . . ?
O1 C7 C8 121.2(4) . . ?
N1 C7 C8 116.4(4) . . ?
C21 C8 C15 111.0(4) . . ?
C21 C8 C9 107.4(4) . . ?
C15 C8 C9 112.5(4) . . ?
C21 C8 C7 107.9(4) . . ?
C15 C8 C7 107.0(4) . . ?
C9 C8 C7 110.9(4) . . ?
C10 C9 C14 117.1(5) . . ?
C10 C9 C8 124.6(5) . . ?
C14 C9 C8 118.2(4) . . ?
C11 C10 C9 123.2(6) . . ?
C11 C10 H10 118.4 . . ?
C9 C10 H10 118.4 . . ?
C10 C11 C12 119.7(6) . . ?
C10 C11 H11 120.1 . . ?
C12 C11 H11 120.1 . . ?
C11 C12 C13 118.1(6) . . ?
C11 C12 H12 120.9 . . ?
C13 C12 H12 120.9 . . ?
C14 C13 C12 121.1(6) . . ?
C14 C13 H13 119.4 . . ?
C12 C13 H13 119.4 . . ?
C13 C14 C9 120.6(5) . . ?
C13 C14 H14 119.7 . . ?
C9 C14 H14 119.7 . . ?
C20 C15 C16 117.8(4) . . ?
C20 C15 C8 119.6(4) . . ?
C16 C15 C8 122.5(5) . . ?
C15 C16 C17 121.4(5) . . ?
C15 C16 H16 119.3 . . ?
C17 C16 H16 119.3 . . ?
C18 C17 C16 120.4(6) . . ?
C18 C17 H17 119.8 . . ?
C16 C17 H17 119.8 . . ?
C17 C18 C19 119.2(5) . . ?
C17 C18 H18 120.4 . . ?
C19 C18 H18 120.4 . . ?
C18 C19 C20 121.6(5) . . ?
C18 C19 H19 119.2 . . ?
C20 C19 H19 119.2 . . ?
C15 C20 C19 119.5(5) . . ?
C15 C20 H20 120.2 . . ?
C19 C20 H20 120.2 . . ?
C22 C21 C26 117.5(5) . . ?
C22 C21 C8 122.9(4) . . ?
C26 C21 C8 119.6(4) . . ?
C23 C22 C21 120.2(5) . . ?
C23 C22 H22 119.9 . . ?
C21 C22 H22 119.9 . . ?
C22 C23 C24 120.4(5) . . ?
C22 C23 H23 119.8 . . ?
C24 C23 H23 119.8 . . ?
C25 C24 C23 119.4(5) . . ?
C25 C24 H24 120.3 . . ?
C23 C24 H24 120.3 . . ?
C24 C25 C26 121.1(5) . . ?
C24 C25 H25 119.4 . . ?
C26 C25 H25 119.4 . . ?
C25 C26 C21 121.3(5) . . ?
C25 C26 H26 119.3 . . ?
C21 C26 H26 119.3 . . ?
O2 C27 N2 123.1(4) . . ?
O2 C27 C3 121.7(4) . . ?
N2 C27 C3 115.2(4) . . ?
N2 C28 C35 112.4(4) . . ?
N2 C28 C29 107.7(4) . . ?
C35 C28 C29 113.1(4) . . ?
N2 C28 C41 103.9(3) . . ?
C35 C28 C41 105.8(4) . . ?
C29 C28 C41 113.7(4) . . ?
C30 C29 C34 117.8(5) . . ?
C30 C29 C28 123.9(5) . . ?
C34 C29 C28 118.3(5) . . ?
C29 C30 C31 122.6(7) . . ?
C29 C30 H30 118.7 . . ?
C31 C30 H30 118.7 . . ?
C32 C31 C30 118.9(8) . . ?
C32 C31 H31 120.6 . . ?
C30 C31 H31 120.6 . . ?
C31 C32 C33 121.9(8) . . ?
C31 C32 H32 119.0 . . ?
C33 C32 H32 119.0 . . ?
C34 C33 C32 116.1(7) . . ?
C34 C33 H33 122.0 . . ?
C32 C33 H33 122.0 . . ?
C29 C34 C33 122.7(6) . . ?
C29 C34 H34 118.6 . . ?
C33 C34 H34 118.6 . . ?
C36 C35 C40 117.3(5) . . ?
C36 C35 C28 119.2(4) . . ?
C40 C35 C28 123.5(4) . . ?
C35 C36 C37 119.3(5) . . ?
C35 C36 H36 120.3 . . ?
C37 C36 H36 120.3 . . ?
C38 C37 C36 122.4(5) . . ?
C38 C37 H37 118.8 . . ?
C36 C37 H37 118.8 . . ?
C39 C38 C37 118.1(5) . . ?
C39 C38 H38 120.9 . . ?
C37 C38 H38 120.9 . . ?
C38 C39 C40 120.2(5) . . ?
C38 C39 H39 119.9 . . ?
C40 C39 H39 119.9 . . ?
C39 C40 C35 122.7(5) . . ?
C39 C40 H40 118.6 . . ?
C35 C40 H40 118.6 . . ?
C42 C41 C46 118.6(4) . . ?
C42 C41 C28 118.9(4) . . ?
C46 C41 C28 122.5(4) . . ?
C41 C42 C43 121.4(5) . . ?
C41 C42 H42 119.3 . . ?
C43 C42 H42 119.3 . . ?
C42 C43 C44 119.6(5) . . ?
C42 C43 H43 120.2 . . ?
C44 C43 H43 120.2 . . ?
C45 C44 C43 119.6(5) . . ?
C45 C44 H44 120.2 . . ?
C43 C44 H44 120.2 . . ?
C44 C45 C46 119.8(5) . . ?
C44 C45 H45 120.1 . . ?
C46 C45 H45 120.1 . . ?
C45 C46 C41 121.0(5) . . ?
C45 C46 H46 119.5 . . ?
C41 C46 H46 119.5 . . ?
C48 C47 H47A 109.5 . . ?
C48 C47 H47B 109.5 . . ?
H47A C47 H47B 109.5 . . ?
C48 C47 H47C 109.5 . . ?
H47A C47 H47C 109.5 . . ?
H47B C47 H47C 109.5 . . ?
O3 C48 O4 121.0(9) . . ?
O3 C48 C47 127.6(9) . . ?
O4 C48 C47 111.3(8) . . ?
C50 C49 O4 116.1(9) . . ?
C50 C49 H49A 108.3 . . ?
O4 C49 H49A 108.3 . . ?
C50 C49 H49B 108.3 . . ?
O4 C49 H49B 108.3 . . ?
H49A C49 H49B 107.4 . . ?
C49 C50 H50A 109.5 . . ?
C49 C50 H50B 109.5 . . ?
H50A C50 H50B 109.5 . . ?
C49 C50 H50C 109.5 . . ?
H50A C50 H50C 109.5 . . ?
H50B C50 H50C 109.5 . . ?

loop_
_geom_bond_atom_site_label_1
_geom_bond_atom_site_label_2
_geom_bond_distance
_geom_bond_site_symmetry_2
_geom_bond_publ_flag
Br1 C4 1.905(4) . ?
O1 C7 1.207(5) . ?
O2 C27 1.224(5) . ?
O3 C48 1.194(8) . ?
O4 C48 1.296(9) . ?
O4 C49 1.513(9) . ?
N1 C7 1.351(5) . ?
N1 C1 1.409(5) . ?
N1 H1A 0.8600 . ?
N2 C27 1.349(5) . ?
N2 C28 1.468(5) . ?
N2 H2A 0.8600 . ?
C1 C2 1.379(6) . ?
C1 C6 1.382(6) . ?
C2 C3 1.375(6) . ?
C2 H2 0.9300 . ?
C3 C4 1.391(6) . ?
C3 C27 1.493(6) . ?
C4 C5 1.383(6) . ?
C5 C6 1.364(6) . ?
C5 H5 0.9300 . ?
C6 H6 0.9300 . ?
C7 C8 1.570(6) . ?
C8 C21 1.547(6) . ?
C8 C15 1.552(6) . ?
C8 C9 1.559(6) . ?
C9 C10 1.367(7) . ?
C9 C14 1.367(7) . ?
C10 C11 1.314(8) . ?
C10 H10 0.9300 . ?
C11 C12 1.369(8) . ?
C11 H11 0.9300 . ?
C12 C13 1.376(8) . ?
C12 H12 0.9300 . ?
C13 C14 1.336(7) . ?
C13 H13 0.9300 . ?
C14 H14 0.9300 . ?
C15 C20 1.366(6) . ?
C15 C16 1.375(6) . ?
C16 C17 1.391(7) . ?
C16 H16 0.9300 . ?
C17 C18 1.314(8) . ?
C17 H17 0.9300 . ?
C18 C19 1.373(8) . ?
C18 H18 0.9300 . ?
C19 C20 1.381(7) . ?
C19 H19 0.9300 . ?
C20 H20 0.9300 . ?
C21 C22 1.398(6) . ?
C21 C26 1.407(6) . ?
C22 C23 1.388(7) . ?
C22 H22 0.9300 . ?
C23 C24 1.398(7) . ?
C23 H23 0.9300 . ?
C24 C25 1.352(7) . ?
C24 H24 0.9300 . ?
C25 C26 1.368(7) . ?
C25 H25 0.9300 . ?
C26 H26 0.9300 . ?
C28 C35 1.522(6) . ?
C28 C29 1.530(6) . ?
C28 C41 1.544(6) . ?
C29 C30 1.354(7) . ?
C29 C34 1.367(7) . ?
C30 C31 1.363(9) . ?
C30 H30 0.9300 . ?
C31 C32 1.353(10) . ?
C31 H31 0.9300 . ?
C32 C33 1.398(10) . ?
C32 H32 0.9300 . ?
C33 C34 1.391(8) . ?
C33 H33 0.9300 . ?
C34 H34 0.9300 . ?
C35 C36 1.381(6) . ?
C35 C40 1.404(6) . ?
C36 C37 1.423(7) . ?
C36 H36 0.9300 . ?
C37 C38 1.382(8) . ?
C37 H37 0.9300 . ?
C38 C39 1.370(7) . ?
C38 H38 0.9300 . ?
C39 C40 1.393(7) . ?
C39 H39 0.9300 . ?
C40 H40 0.9300 . ?
C41 C42 1.370(6) . ?
C41 C46 1.399(6) . ?
C42 C43 1.377(6) . ?
C42 H42 0.9300 . ?
C43 C44 1.416(7) . ?
C43 H43 0.9300 . ?
C44 C45 1.367(7) . ?
C44 H44 0.9300 . ?
C45 C46 1.391(6) . ?
C45 H45 0.9300 . ?
C46 H46 0.9300 . ?
C47 C48 1.391(10) . ?
C47 H47A 0.9600 . ?
C47 H47B 0.9600 . ?
C47 H47C 0.9600 . ?
C49 C50 1.423(12) . ?
C49 H49A 0.9700 . ?
C49 H49B 0.9700 . ?
C50 H50A 0.9600 . ?
C50 H50B 0.9600 . ?
C50 H50C 0.9600 . ?

loop_
_geom_hbond_atom_site_label_D
_geom_hbond_atom_site_label_H
_geom_hbond_atom_site_label_A
_geom_hbond_distance_DH
_geom_hbond_distance_HA
_geom_hbond_distance_DA
_geom_hbond_angle_DHA
_geom_hbond_site_symmetry_A
N1 H1A O3 0.86 2.21 3.006(6) 154.6 .
N2 H2A Br1 0.86 2.76 3.239(4) 116.8 .

loop_
_geom_torsion_atom_site_label_1
_geom_torsion_atom_site_label_2
_geom_torsion_atom_site_label_3
_geom_torsion_atom_site_label_4
_geom_torsion
_geom_torsion_site_symmetry_1
_geom_torsion_site_symmetry_2
_geom_torsion_site_symmetry_3
_geom_torsion_site_symmetry_4
_geom_torsion_publ_flag
C7 N1 C1 C2 163.3(4) . . . . ?
C7 N1 C1 C6 -18.4(7) . . . . ?
C6 C1 C2 C3 1.9(6) . . . . ?
N1 C1 C2 C3 -179.7(4) . . . . ?
C1 C2 C3 C4 -0.7(6) . . . . ?
C1 C2 C3 C27 179.3(4) . . . . ?
C2 C3 C4 C5 -0.4(6) . . . . ?
C27 C3 C4 C5 179.6(4) . . . . ?
C2 C3 C4 Br1 -178.2(3) . . . . ?
C27 C3 C4 Br1 1.8(6) . . . . ?
C3 C4 C5 C6 0.4(7) . . . . ?
Br1 C4 C5 C6 178.4(3) . . . . ?
C4 C5 C6 C1 0.7(7) . . . . ?
C2 C1 C6 C5 -1.8(6) . . . . ?
N1 C1 C6 C5 179.9(4) . . . . ?
C1 N1 C7 O1 3.3(8) . . . . ?
C1 N1 C7 C8 -176.9(4) . . . . ?
O1 C7 C8 C21 15.6(6) . . . . ?
N1 C7 C8 C21 -164.2(4) . . . . ?
O1 C7 C8 C15 135.2(5) . . . . ?
N1 C7 C8 C15 -44.6(5) . . . . ?
O1 C7 C8 C9 -101.8(5) . . . . ?
N1 C7 C8 C9 78.4(5) . . . . ?
C21 C8 C9 C10 -136.5(5) . . . . ?
C15 C8 C9 C10 101.0(5) . . . . ?
C7 C8 C9 C10 -18.8(6) . . . . ?
C21 C8 C9 C14 45.7(5) . . . . ?
C15 C8 C9 C14 -76.8(5) . . . . ?
C7 C8 C9 C14 163.4(4) . . . . ?
C14 C9 C10 C11 2.2(9) . . . . ?
C8 C9 C10 C11 -175.6(6) . . . . ?
C9 C10 C11 C12 -3.2(11) . . . . ?
C10 C11 C12 C13 3.0(10) . . . . ?
C11 C12 C13 C14 -2.0(9) . . . . ?
C12 C13 C14 C9 1.2(8) . . . . ?
C10 C9 C14 C13 -1.2(8) . . . . ?
C8 C9 C14 C13 176.8(4) . . . . ?
C21 C8 C15 C20 68.2(5) . . . . ?
C9 C8 C15 C20 -171.5(4) . . . . ?
C7 C8 C15 C20 -49.4(5) . . . . ?
C21 C8 C15 C16 -109.4(5) . . . . ?
C9 C8 C15 C16 11.0(6) . . . . ?
C7 C8 C15 C16 133.0(5) . . . . ?
C20 C15 C16 C17 1.2(8) . . . . ?
C8 C15 C16 C17 178.8(5) . . . . ?
C15 C16 C17 C18 -0.5(9) . . . . ?
C16 C17 C18 C19 -0.4(10) . . . . ?
C17 C18 C19 C20 0.6(9) . . . . ?
C16 C15 C20 C19 -1.0(7) . . . . ?
C8 C15 C20 C19 -178.7(4) . . . . ?
C18 C19 C20 C15 0.1(8) . . . . ?
C15 C8 C21 C22 1.1(6) . . . . ?
C9 C8 C21 C22 -122.2(5) . . . . ?
C7 C8 C21 C22 118.2(5) . . . . ?
C15 C8 C21 C26 -179.4(4) . . . . ?
C9 C8 C21 C26 57.3(5) . . . . ?
C7 C8 C21 C26 -62.4(5) . . . . ?
C26 C21 C22 C23 1.2(7) . . . . ?
C8 C21 C22 C23 -179.3(5) . . . . ?
C21 C22 C23 C24 -0.6(8) . . . . ?
C22 C23 C24 C25 0.2(9) . . . . ?
C23 C24 C25 C26 -0.4(9) . . . . ?
C24 C25 C26 C21 1.2(9) . . . . ?
C22 C21 C26 C25 -1.5(8) . . . . ?
C8 C21 C26 C25 179.0(5) . . . . ?
C28 N2 C27 O2 -10.7(7) . . . . ?
C28 N2 C27 C3 168.4(4) . . . . ?
C2 C3 C27 O2 52.6(6) . . . . ?
C4 C3 C27 O2 -127.4(5) . . . . ?
C2 C3 C27 N2 -126.6(4) . . . . ?
C4 C3 C27 N2 53.4(6) . . . . ?
C27 N2 C28 C35 80.6(5) . . . . ?
C27 N2 C28 C29 -44.6(6) . . . . ?
C27 N2 C28 C41 -165.5(4) . . . . ?
N2 C28 C29 C30 129.0(5) . . . . ?
C35 C28 C29 C30 4.2(6) . . . . ?
C41 C28 C29 C30 -116.5(5) . . . . ?
N2 C28 C29 C34 -49.5(5) . . . . ?
C35 C28 C29 C34 -174.3(4) . . . . ?
C41 C28 C29 C34 65.0(6) . . . . ?
C34 C29 C30 C31 -0.2(9) . . . . ?
C28 C29 C30 C31 -178.7(6) . . . . ?
C29 C30 C31 C32 -0.6(11) . . . . ?
C30 C31 C32 C33 0.2(12) . . . . ?
C31 C32 C33 C34 0.8(11) . . . . ?
C30 C29 C34 C33 1.3(9) . . . . ?
C28 C29 C34 C33 179.9(5) . . . . ?
C32 C33 C34 C29 -1.6(10) . . . . ?
N2 C28 C35 C36 165.6(4) . . . . ?
C29 C28 C35 C36 -72.1(5) . . . . ?
C41 C28 C35 C36 52.9(5) . . . . ?
N2 C28 C35 C40 -10.4(6) . . . . ?
C29 C28 C35 C40 111.9(5) . . . . ?
C41 C28 C35 C40 -123.1(4) . . . . ?
C40 C35 C36 C37 0.0(7) . . . . ?
C28 C35 C36 C37 -176.3(4) . . . . ?
C35 C36 C37 C38 0.3(8) . . . . ?
C36 C37 C38 C39 0.1(8) . . . . ?
C37 C38 C39 C40 -0.8(8) . . . . ?
C38 C39 C40 C35 1.2(8) . . . . ?
C36 C35 C40 C39 -0.8(7) . . . . ?
C28 C35 C40 C39 175.3(4) . . . . ?
N2 C28 C41 C42 -56.0(5) . . . . ?
C35 C28 C41 C42 62.6(5) . . . . ?
C29 C28 C41 C42 -172.8(4) . . . . ?
N2 C28 C41 C46 123.6(5) . . . . ?
C35 C28 C41 C46 -117.8(5) . . . . ?
C29 C28 C41 C46 6.9(6) . . . . ?
C46 C41 C42 C43 -1.6(7) . . . . ?
C28 C41 C42 C43 178.0(4) . . . . ?
C41 C42 C43 C44 0.3(8) . . . . ?
C42 C43 C44 C45 0.9(8) . . . . ?
C43 C44 C45 C46 -0.9(8) . . . . ?
C44 C45 C46 C41 -0.3(8) . . . . ?
C42 C41 C46 C45 1.6(7) . . . . ?
C28 C41 C46 C45 -178.0(4) . . . . ?
C49 O4 C48 O3 -5.0(13) . . . . ?
C49 O4 C48 C47 174.0(8) . . . . ?
C48 O4 C49 C50 88.3(11) . . . . ?

loop_
_cod_related_entry_id
_cod_related_entry_database
_cod_related_entry_code
1 ChemSpider 30653552
